data_1100859
loop_
_publ_author_name
'de Fr\'emont, Pierre'
'Scott, Natalie M.'
'Stevens, Edwin D.'
'Nolan, Steven P.'

_publ_section_title
;
 Synthesis and Structural Characterization of <i>N</i> -Heterocyclic
 Carbene Gold(I) Complexes
;
_journal_issue 10
_journal_name_full Organometallics
_journal_page_first 2411
_journal_page_last 2418
_journal_paper_doi 10.1021/om050111c
_journal_volume 24
_journal_year 2005
_chemical_formula_sum 'C21 H24 Au Cl N2'
_chemical_formula_weight 536.84
_space_group_IT_number 43
_symmetry_cell_setting orthorhombic
_symmetry_space_group_name_Hall 'F 2 -2d'
_symmetry_space_group_name_H-M 'F d d 2'
_atom_sites_solution_hydrogens geom
_atom_sites_solution_primary direct
_atom_sites_solution_secondary difmap
_cell_angle_alpha 90.00
_cell_angle_beta 90.00
_cell_angle_gamma 90.00
_cell_formula_units_Z 8
_cell_length_a 14.7275(5)
_cell_length_b 28.8178(9)
_cell_length_c 9.7016(3)
_cell_measurement_reflns_used 18538
_cell_measurement_temperature 150(2)
_cell_measurement_theta_max 35.068
_cell_measurement_theta_min 2.612
_cell_volume 4117.5(2)
_diffrn_ambient_temperature 150(2)
_diffrn_detector_area_resol_mean ?
_diffrn_measurement_device_type 'CCD area detector'
_diffrn_measurement_method 'phi and omega scans'
_diffrn_radiation_monochromator graphite
_diffrn_radiation_source 'fine-focus sealed tube'
_diffrn_radiation_type MoK\a
_diffrn_radiation_wavelength 0.71073
_diffrn_reflns_av_R_equivalents 0.0295
_diffrn_reflns_av_sigmaI/netI 0.0198
_diffrn_reflns_limit_h_max 23
_diffrn_reflns_limit_h_min -23
_diffrn_reflns_limit_k_max 45
_diffrn_reflns_limit_k_min -45
_diffrn_reflns_limit_l_max 15
_diffrn_reflns_limit_l_min -15
_diffrn_reflns_number 21578
_diffrn_reflns_theta_max 35.10
_diffrn_reflns_theta_min 2.61
_diffrn_standards_decay_% ?
_diffrn_standards_interval_count ?
_diffrn_standards_interval_time ?
_diffrn_standards_number ?
_exptl_absorpt_coefficient_mu 7.281
_exptl_absorpt_correction_T_max 0.892117
_exptl_absorpt_correction_T_min 0.627756
_exptl_absorpt_correction_type empirical
_exptl_absorpt_process_details ?
_exptl_crystal_colour colorless
_exptl_crystal_density_diffrn 1.732
_exptl_crystal_density_meas 0
_exptl_crystal_density_method 'not measured'
_exptl_crystal_description needle
_exptl_crystal_F_000 2080
_exptl_crystal_size_max 0.30
_exptl_crystal_size_mid 0.25
_exptl_crystal_size_min 0.20
_refine_ls_abs_structure_details 'Flack H D (1983), Acta Cryst. A39, 876-881'
_refine_ls_abs_structure_Flack 0.057(6)
_refine_ls_extinction_coef 0.000122(15)
_refine_ls_extinction_expression Fc^*^=kFc[1+0.001xFc^2^\l^3^/sin(2\q)]^-1/4^
_refine_ls_extinction_method SHELXL
_refine_ls_goodness_of_fit_ref 1.094
_refine_ls_hydrogen_treatment mixed
_refine_ls_matrix_type full
_refine_ls_number_parameters 164
_refine_ls_number_reflns 4415
_refine_ls_number_restraints 106
_refine_ls_restrained_S_all 1.082
_refine_ls_R_factor_all 0.0184
_refine_ls_R_factor_gt 0.0161
_refine_ls_shift/su_max 0.018
_refine_ls_shift/su_mean 0.001
_refine_ls_structure_factor_coef Fsqd
_refine_ls_weighting_details 'calc w=1/[\s^2^(Fo^2^)+(0.0152P)^2^+11.6731P] where P=(Fo^2^+2Fc^2^)/3'
_refine_ls_weighting_scheme calc
_refine_ls_wR_factor_gt 0.0387
_refine_ls_wR_factor_ref 0.0396
_reflns_number_gt 4093
_reflns_number_total 4415
_reflns_threshold_expression >2sigma(I)
_cod_depositor_comments
;
The following automatic conversions were performed:
'_symmetry_cell_setting' value 'Orthorhombic' changed to 'orthorhombic'
according to '/home/saulius/struct/CIF-dictionaries/cif_core.dic'
dictionary named 'cif_core.dic' version 2.4.1 from 2010-06-29.

Automatic conversion script
Id: cif_fix_enum 1527 2010-12-29 10:47:43Z saulius 
;
_cod_original_sg_symbol_H-M Fdd2
_cod_database_code 1100859

loop_
_symmetry_equiv_pos_as_xyz
'x, y, z'
'-x, -y, z'
'x+1/4, -y+1/4, z+1/4'
'-x+1/4, y+1/4, z+1/4'
'x, y+1/2, z+1/2'
'-x, -y+1/2, z+1/2'
'x+1/4, -y+3/4, z+3/4'
'-x+1/4, y+3/4, z+3/4'
'x+1/2, y, z+1/2'
'-x+1/2, -y, z+1/2'
'x+3/4, -y+1/4, z+3/4'
'-x+3/4, y+1/4, z+3/4'
'x+1/2, y+1/2, z'
'-x+1/2, -y+1/2, z'
'x+3/4, -y+3/4, z+1/4'
'-x+3/4, y+3/4, z+1/4'

loop_
_atom_site_label
_atom_site_type_symbol
_atom_site_fract_x
_atom_site_fract_y
_atom_site_fract_z
_atom_site_U_iso_or_equiv
_atom_site_adp_type
_atom_site_occupancy
_atom_site_symmetry_multiplicity
_atom_site_calc_flag
_atom_site_refinement_flags
_atom_site_disorder_assembly
_atom_site_disorder_group
Au1 Au 0.0000 0.0000 0.73805(2) 0.01692(3) Uani 1 2 d SU . .
C1 C 0.0000 0.0000 0.5320(5) 0.0172(7) Uani 1 2 d SU . .
Cl1 Cl 0.0000 0.0000 0.97263(12) 0.0285(3) Uani 1 2 d SU . .
N2 N 0.05778(12) -0.02277(6) 0.44997(18) 0.0175(3) Uani 1 1 d U . .
C3 C 0.03656(15) -0.01455(8) 0.3127(2) 0.0207(3) Uani 1 1 d U . .
H3 H 0.0694(19) -0.0280(10) 0.231(3) 0.016(6) Uiso 1 1 d . . .
C4 C 0.13181(13) -0.05051(7) 0.5009(2) 0.0175(3) Uani 1 1 d U . .
C5 C 0.11634(14) -0.09706(8) 0.5314(2) 0.0197(3) Uani 1 1 d U . .
C6 C 0.18719(16) -0.12222(8) 0.5914(3) 0.0242(4) Uani 1 1 d U . .
H6 H 0.180(2) -0.1539(12) 0.609(4) 0.023(8) Uiso 1 1 d . . .
C7 C 0.27123(16) -0.10150(9) 0.6179(3) 0.0260(4) Uani 1 1 d U . .
C8 C 0.28441(16) -0.05564(9) 0.5823(3) 0.0257(4) Uani 1 1 d U . .
H8 H 0.336(3) -0.0436(14) 0.597(4) 0.037(10) Uiso 1 1 d . . .
C9 C 0.21526(16) -0.02875(8) 0.5239(2) 0.0223(4) Uani 1 1 d U . .
C10 C 0.02676(17) -0.11994(9) 0.5004(3) 0.0288(5) Uani 1 1 d U . .
H10A H 0.012(3) -0.118(2) 0.409(7) 0.059(15) Uiso 1 1 d . . .
H10B H -0.025(3) -0.0988(17) 0.531(5) 0.053(13) Uiso 1 1 d . . .
H10C H 0.023(3) -0.1480(19) 0.522(6) 0.058(14) Uiso 1 1 d . . .
C11 C 0.3464(2) -0.12882(14) 0.6860(4) 0.0403(7) Uani 1 1 d U . .
H11A H 0.333(4) -0.1398(17) 0.759(7) 0.064(16) Uiso 1 1 d . . .
H11B H 0.397(4) -0.1129(18) 0.704(6) 0.070(17) Uiso 1 1 d . . .
H11C H 0.358(5) -0.153(3) 0.639(7) 0.11(2) Uiso 1 1 d . . .
C12 C 0.23062(18) 0.02139(9) 0.4892(6) 0.0368(6) Uani 1 1 d U . .
H12C H 0.212(3) 0.0284(15) 0.398(5) 0.045(11) Uiso 1 1 d . . .
H12B H 0.200(4) 0.0453(18) 0.562(6) 0.065(15) Uiso 1 1 d . . .
H11A H 0.297(2) 0.0303(12) 0.504(5) 0.023(8) Uiso 1 1 d . . .

loop_
_atom_site_aniso_label
_atom_site_aniso_U_11
_atom_site_aniso_U_22
_atom_site_aniso_U_33
_atom_site_aniso_U_23
_atom_site_aniso_U_13
_atom_site_aniso_U_12
Au1 0.01845(4) 0.02242(4) 0.00989(4) 0.000 0.000 0.00178(5)
C1 0.0177(13) 0.0156(13) 0.0183(18) 0.000 0.000 0.0003(8)
Cl1 0.0304(5) 0.0421(6) 0.0129(4) 0.000 0.000 -0.0013(3)
N2 0.0192(7) 0.0219(7) 0.0114(6) 0.0003(5) -0.0001(5) 0.0026(6)
C3 0.0250(9) 0.0262(9) 0.0110(7) -0.0003(7) 0.0007(7) 0.0054(8)
C4 0.0179(7) 0.0214(7) 0.0133(8) 0.0001(6) 0.0008(6) 0.0024(6)
C5 0.0189(8) 0.0225(8) 0.0177(8) 0.0010(6) -0.0003(6) -0.0001(6)
C6 0.0229(9) 0.0227(9) 0.0271(11) 0.0028(8) -0.0010(8) 0.0021(7)
C7 0.0215(9) 0.0307(11) 0.0257(11) 0.0025(8) -0.0037(8) 0.0053(8)
C8 0.0182(9) 0.0309(10) 0.0282(11) -0.0006(8) -0.0041(8) -0.0017(8)
C9 0.0205(9) 0.0229(9) 0.0235(10) 0.0002(7) -0.0002(7) -0.0025(7)
C10 0.0240(9) 0.0296(10) 0.0329(13) 0.0031(10) -0.0055(10) -0.0051(8)
C11 0.0298(13) 0.0454(16) 0.0458(17) 0.0104(14) -0.0112(12) 0.0081(12)
C12 0.0303(13) 0.0235(9) 0.0565(18) 0.0032(15) -0.003(2) -0.0045(7)

loop_
_atom_type_symbol
_atom_type_description
_atom_type_scat_dispersion_real
_atom_type_scat_dispersion_imag
_atom_type_scat_source
C C 0.0033 0.0016 'International Tables Vol C Tables 4.2.6.8 and 6.1.1.4'
H H 0.0000 0.0000 'International Tables Vol C Tables 4.2.6.8 and 6.1.1.4'
N N 0.0061 0.0033 'International Tables Vol C Tables 4.2.6.8 and 6.1.1.4'
Cl Cl 0.1484 0.1585 'International Tables Vol C Tables 4.2.6.8 and 6.1.1.4'
Au Au -2.0133 8.8022 'International Tables Vol C Tables 4.2.6.8 and 6.1.1.4'
